data_7134352
loop_
_publ_author_name
'Yang, Lin'
'Li, Yani'
'Liu, Xia'
'Li, Bohan'
'Xu, Yan'

_publ_section_title
;
 Halogen and solvent effects induced structural transformation and
 isostructural luminescence regulation in copper-based hybrid halides
;
_journal_issue 36
_journal_name_full 'Chemical Communications'
_journal_page_first 6619
_journal_page_last 6622
_journal_paper_doi 10.1039/D5CC00749F
_journal_volume 61
_journal_year 2025
_chemical_formula_moiety 'Cu I3, 2(C21 H22 P), 0.623(H2 O)'
_chemical_formula_sum 'C42 H45.25 Cu I3 O0.62 P2'
_chemical_formula_weight 1066.17
_space_group_crystal_system monoclinic
_space_group_IT_number 9
_space_group_name_Hall 'C -2yc'
_space_group_name_H-M_alt 'C 1 c 1'
_atom_sites_solution_hydrogens mixed
_atom_sites_solution_primary dual
_audit_creation_date 2025-02-28
_audit_creation_method
;
Olex2 1.3-alpha
(compiled 2020.11.12 svn.r5f609507 for OlexSys, GUI svn.r6408)
;
_audit_update_record
;
2025-03-05 deposited with the CCDC.	2025-03-24 downloaded from the CCDC.
;
_cell_angle_alpha 90
_cell_angle_beta 102.533(2)
_cell_angle_gamma 90
_cell_formula_units_Z 4
_cell_length_a 10.1359(2)
_cell_length_b 23.6427(4)
_cell_length_c 17.8625(4)
_cell_measurement_reflns_used 18866
_cell_measurement_temperature 293(2)
_cell_measurement_theta_max 25.127
_cell_measurement_theta_min 1.628
_cell_volume 4178.57(15)
_computing_cell_refinement 'CrysAlisPro 1.171.42.73a (Rigaku OD, 2022)'
_computing_data_collection 'CrysAlisPro 1.171.42.73a (Rigaku OD, 2022)'
_computing_data_reduction 'CrysAlisPro 1.171.42.73a (Rigaku OD, 2022)'
_computing_molecular_graphics 'Olex2 1.3-alpha (Dolomanov et al., 2009)'
_computing_publication_material 'Olex2 1.3-alpha (Dolomanov et al., 2009)'
_computing_structure_refinement 'SHELXL 2018/3 (Sheldrick, 2015)'
_computing_structure_solution 'SHELXT 2018/2 (Sheldrick, 2018)'
_diffrn_ambient_temperature 293(2)
_diffrn_detector 'Image Plate'
_diffrn_detector_area_resol_mean 7.9
_diffrn_detector_type HyPix
_diffrn_measured_fraction_theta_full 1.000
_diffrn_measured_fraction_theta_max 0.824
_diffrn_measurement_device 'four-circle diffractometer'
_diffrn_measurement_device_type 'XtaLAB Synergy R, DW system, HyPix'
_diffrn_measurement_method '\w scans'
_diffrn_radiation_collimation 'focusing mirrors'
_diffrn_radiation_detector HyPix
_diffrn_radiation_monochromator graphite
_diffrn_radiation_probe x-ray
_diffrn_radiation_type 'Mo K\a'
_diffrn_radiation_wavelength 0.71073
_diffrn_radiation_xray_symbol K-L~3~
_diffrn_reflns_av_R_equivalents 0.0311
_diffrn_reflns_av_unetI/netI 0.0344
_diffrn_reflns_Laue_measured_fraction_full 1.000
_diffrn_reflns_Laue_measured_fraction_max 0.824
_diffrn_reflns_limit_h_max 12
_diffrn_reflns_limit_h_min -14
_diffrn_reflns_limit_k_max 34
_diffrn_reflns_limit_k_min -29
_diffrn_reflns_limit_l_max 25
_diffrn_reflns_limit_l_min -23
_diffrn_reflns_number 24712
_diffrn_reflns_point_group_measured_fraction_full 0.886
_diffrn_reflns_point_group_measured_fraction_max 0.669
_diffrn_reflns_theta_full 25.242
_diffrn_reflns_theta_max 30.976
_diffrn_reflns_theta_min 2.081
_diffrn_source 'sealed X-ray tube'
_diffrn_source_target Mo
_diffrn_source_type 'Incoatec I\ms'
_diffrn_standards_number 0
_exptl_absorpt_coefficient_mu 2.845
_exptl_absorpt_correction_T_max 0.87
_exptl_absorpt_correction_T_min 0.86
_exptl_absorpt_correction_type none
_exptl_absorpt_process_details
;
SADABS-2016/2 (Krause et al., 2015) was used for absorption correction.
;
_exptl_crystal_colour colorless
_exptl_crystal_colour_primary colorless
_exptl_crystal_density_diffrn 1.695
_exptl_crystal_density_method 'not measured'
_exptl_crystal_description block
_exptl_crystal_F_000 2081
_exptl_crystal_size_max 0.24
_exptl_crystal_size_mid 0.22
_exptl_crystal_size_min 0.2
_refine_diff_density_max 0.344
_refine_diff_density_min -0.580
_refine_diff_density_rms 0.075
_refine_ls_abs_structure_details
;
 Classical Flack method preferred over Parsons because s.u. lower.
;
_refine_ls_abs_structure_Flack -0.007(15)
_refine_ls_extinction_method none
_refine_ls_goodness_of_fit_ref 1.045
_refine_ls_hydrogen_treatment constr
_refine_ls_matrix_type full
_refine_ls_number_parameters 447
_refine_ls_number_reflns 8901
_refine_ls_number_restraints 10
_refine_ls_restrained_S_all 4.403
_refine_ls_R_factor_all 0.0307
_refine_ls_R_factor_gt 0.0283
_refine_ls_shift/su_max 0.001
_refine_ls_shift/su_mean 0.000
_refine_ls_structure_factor_coef Fsqd
_refine_ls_weighting_details 'w=1/[\s^2^(Fo^2^)+(0.0404P)^2^] where P=(Fo^2^+2Fc^2^)/3'
_refine_ls_weighting_scheme calc
_refine_ls_wR_factor_gt 0.0678
_refine_ls_wR_factor_ref 0.0690
_reflns_Friedel_coverage 0.620
_reflns_Friedel_fraction_full 0.771
_reflns_Friedel_fraction_max 0.512
_reflns_number_gt 8435
_reflns_number_total 8901
_reflns_threshold_expression 'I > 2\s(I)'
_cod_data_source_file d5cc00749f2.cif
_cod_data_source_block 1_CCDC1
_cod_depositor_comments 'Adding full bibliography for 7134347--7134352.cif.'
_cod_database_code 7134352
_shelx_shelxl_version_number 2018/3
_shelx_space_group_comment
;
The symmetry employed for this shelxl refinement is uniquely defined
by the following loop, which should always be used as a source of
symmetry information in preference to the above space-group names.
They are only intended as comments.
;
_olex2_refinement_description
;
1. Fixed Uiso
 At 1.2 times of:
  All C(H) groups, All O(H,H) groups
 At 1.5 times of:
  All C(H,H,H) groups
2. Restrained distances
 O1-H1a = H1a-H1b
 0.85 with sigma of 0.02
 H1a-O1 = O1-H1b
 0.85 with sigma of 0.02
 H16-H16_$1 = H16_$1-H1b
 2.5 with sigma of 0.02
 O1-H1b
 1.388 with sigma of 0.04
 H1a-H1b
 1.388 with sigma of 0.04
3. Others
 Sof(O1)=Sof(H1a)=Sof(H1b)=FVAR(1)
4.a Riding coordinates:
 O1(H1a,H1b)
4.b Ternary CH refined with riding coordinates:
 C30(H30), C20(H20)
4.c Aromatic/amide H refined with riding coordinates:
 C22(H22), C5(H5), C42(H42), C3(H3), C13(H13), C25(H25), C36(H36), C11(H11),
 C1(H1), C17(H17), C6(H6), C15(H15), C8(H8), C40(H40), C41(H41), C14(H14),
 C12(H12), C7(H7), C31(H31), C24(H24), C39(H39), C37(H37), C33(H33), C34(H34),
 C35(H35), C9(H9), C27(H27), C16(H16), C2(H2), C26(H26)
4.d Idealised Me refined as rotating group:
 C21(H21a,H21b,H21c), C29(H29a,H29b,H29c), C19(H19a,H19b,H19c), C28(H28a,H28b,
 H28c)
;
_olex2_submission_special_instructions 'No special instructions were received'

loop_
_space_group_symop_operation_xyz
'x, y, z'
'x, -y, z+1/2'
'x+1/2, y+1/2, z'
'x+1/2, -y+1/2, z+1/2'

loop_
_atom_site_label
_atom_site_type_symbol
_atom_site_fract_x
_atom_site_fract_y
_atom_site_fract_z
_atom_site_U_iso_or_equiv
_atom_site_adp_type
_atom_site_occupancy
_atom_site_site_symmetry_order
_atom_site_calc_flag
_atom_site_refinement_flags_posn
_atom_site_refinement_flags_adp
_atom_site_refinement_flags_occupancy
_atom_site_disorder_assembly
_atom_site_disorder_group
I01 I -0.16209(3) 0.34880(2) 0.50191(2) 0.02825(8) Uani 1 1 d . . . . .
I02 I 0.16703(4) 0.46888(2) 0.49894(2) 0.03443(9) Uani 1 1 d . . . . .
I03 I 0.22377(4) 0.28882(2) 0.44732(2) 0.03614(9) Uani 1 1 d . . . . .
Cu1 Cu 0.07667(8) 0.36751(3) 0.48186(4) 0.03496(16) Uani 1 1 d . . . . .
P2 P 0.83923(12) 0.63197(5) 0.69974(7) 0.0182(2) Uani 1 1 d . . . . .
P1 P 0.42942(12) 0.58024(4) 0.27817(7) 0.0176(2) Uani 1 1 d . . . . .
C23 C 0.3875(5) 0.61339(19) 0.3602(3) 0.0201(9) Uani 1 1 d . . . . .
C38 C 0.7109(5) 0.68037(18) 0.7153(3) 0.0219(9) Uani 1 1 d . . . . .
C22 C 0.2862(5) 0.5913(2) 0.3940(3) 0.0265(10) Uani 1 1 d . . . . .
H22 H 0.244215 0.557370 0.376524 0.032 Uiso 1 1 calc R U . . .
C5 C 0.6340(5) 0.5682(2) 0.6113(3) 0.0268(10) Uani 1 1 d . . . . .
H5 H 0.575181 0.588264 0.634791 0.032 Uiso 1 1 calc R U . . .
C42 C 0.7065(6) 0.6971(2) 0.7893(3) 0.0266(10) Uani 1 1 d . . . . .
H42 H 0.765238 0.681177 0.831253 0.032 Uiso 1 1 calc R U . . .
C10 C 0.6071(5) 0.59006(18) 0.2835(3) 0.0206(9) Uani 1 1 d . . . . .
C4 C 0.7701(5) 0.58322(18) 0.6252(3) 0.0211(9) Uani 1 1 d . . . . .
C3 C 0.8587(5) 0.5537(2) 0.5879(3) 0.0260(10) Uani 1 1 d . . . . .
H3 H 0.948967 0.564265 0.595248 0.031 Uiso 1 1 calc R U . . .
C21 C 0.3601(6) 0.6751(2) 0.1862(3) 0.0301(11) Uani 1 1 d . . . . .
H21A H 0.334626 0.695425 0.227348 0.045 Uiso 1 1 calc R U . . .
H21B H 0.310852 0.689618 0.137992 0.045 Uiso 1 1 calc R U . . .
H21C H 0.455272 0.679564 0.189329 0.045 Uiso 1 1 calc R U . . .
C13 C 0.3822(6) 0.3880(2) 0.2771(4) 0.0366(14) Uani 1 1 d . . . . .
H13 H 0.378664 0.348672 0.277303 0.044 Uiso 1 1 calc R U . . .
C25 C 0.4489(5) 0.6649(2) 0.3862(3) 0.0258(10) Uani 1 1 d . . . . .
H25 H 0.515945 0.679691 0.363626 0.031 Uiso 1 1 calc R U . . .
C36 C 1.1643(6) 0.7337(2) 0.7123(4) 0.0324(12) Uani 1 1 d . . . . .
H36 H 1.232496 0.748395 0.750784 0.039 Uiso 1 1 calc R U . . .
C30 C 0.9064(5) 0.59146(19) 0.7861(3) 0.0223(9) Uani 1 1 d . . . . .
H30 H 0.942112 0.618167 0.827524 0.027 Uiso 1 1 calc R U . . .
C11 C 0.6571(5) 0.5941(2) 0.2169(3) 0.0268(10) Uani 1 1 d . . . . .
H11 H 0.597862 0.594618 0.169187 0.032 Uiso 1 1 calc R U . . .
C1 C 0.8838(6) 0.5968(2) 0.2932(4) 0.0343(12) Uani 1 1 d . . . . .
H1 H 0.976416 0.599394 0.296390 0.041 Uiso 1 1 calc R U . . .
C32 C 0.9705(5) 0.67375(19) 0.6734(3) 0.0217(9) Uani 1 1 d . . . . .
C17 C 0.4299(6) 0.4750(2) 0.3466(3) 0.0302(11) Uani 1 1 d . . . . .
H17 H 0.456445 0.493779 0.393159 0.036 Uiso 1 1 calc R U . . .
C6 C 0.5856(6) 0.5235(2) 0.5624(3) 0.0317(11) Uani 1 1 d . . . . .
H6 H 0.494717 0.513636 0.552972 0.038 Uiso 1 1 calc R U . . .
C15 C 0.3493(6) 0.4171(2) 0.2092(4) 0.0328(12) Uani 1 1 d . . . . .
H15 H 0.321523 0.397534 0.163321 0.039 Uiso 1 1 calc R U . . .
C8 C 0.6967(5) 0.5886(2) 0.3549(3) 0.0265(10) Uani 1 1 d . . . . .
H8 H 0.663392 0.585167 0.399238 0.032 Uiso 1 1 calc R U . . .
C20 C 0.3271(5) 0.61153(19) 0.1924(3) 0.0214(9) Uani 1 1 d . . . . .
H20 H 0.346591 0.591911 0.147674 0.026 Uiso 1 1 calc R U . . .
C29 C 0.7930(6) 0.5569(2) 0.8098(3) 0.0285(11) Uani 1 1 d . . . . .
H29A H 0.760894 0.528614 0.771646 0.043 Uiso 1 1 calc R U . . .
H29B H 0.719956 0.581676 0.814099 0.043 Uiso 1 1 calc R U . . .
H29C H 0.827594 0.538994 0.858273 0.043 Uiso 1 1 calc R U . . .
C40 C 0.5271(6) 0.7619(2) 0.7372(4) 0.0348(13) Uani 1 1 d . . . . .
H40 H 0.465047 0.789228 0.744649 0.042 Uiso 1 1 calc R U . . .
C19 C 0.1773(5) 0.6032(2) 0.1925(3) 0.0278(10) Uani 1 1 d . . . . .
H19A H 0.159945 0.563770 0.199109 0.042 Uiso 1 1 calc R U . . .
H19B H 0.123083 0.616102 0.144693 0.042 Uiso 1 1 calc R U . . .
H19C H 0.154947 0.624412 0.233881 0.042 Uiso 1 1 calc R U . . .
C41 C 0.6137(6) 0.7379(2) 0.7999(4) 0.0328(12) Uani 1 1 d . . . . .
H41 H 0.609675 0.749155 0.849283 0.039 Uiso 1 1 calc R U . . .
C18 C 0.3996(5) 0.50485(18) 0.2782(3) 0.0196(9) Uani 1 1 d . . . . .
C14 C 0.3575(5) 0.4766(2) 0.2089(3) 0.0262(10) Uani 1 1 d . . . . .
H14 H 0.335211 0.496569 0.163030 0.031 Uiso 1 1 calc R U . . .
C28 C 1.0222(6) 0.5533(2) 0.7751(3) 0.0298(11) Uani 1 1 d . . . . .
H28A H 1.059303 0.534016 0.822206 0.045 Uiso 1 1 calc R U . . .
H28B H 1.091164 0.575871 0.760388 0.045 Uiso 1 1 calc R U . . .
H28C H 0.988846 0.526085 0.735626 0.045 Uiso 1 1 calc R U . . .
C12 C 0.7970(6) 0.5975(2) 0.2221(4) 0.0345(13) Uani 1 1 d . . . . .
H12 H 0.830939 0.600278 0.177856 0.041 Uiso 1 1 calc R U . . .
C7 C 0.6750(6) 0.4936(2) 0.5276(3) 0.0342(12) Uani 1 1 d . . . . .
H7 H 0.643680 0.463159 0.495744 0.041 Uiso 1 1 calc R U . . .
C31 C 1.0713(5) 0.6961(2) 0.7309(3) 0.0266(10) Uani 1 1 d . . . . .
H31 H 1.076523 0.685906 0.781755 0.032 Uiso 1 1 calc R U . . .
C24 C 0.2488(6) 0.6205(2) 0.4538(3) 0.0324(12) Uani 1 1 d . . . . .
H24 H 0.182177 0.605825 0.476800 0.039 Uiso 1 1 calc R U . . .
C39 C 0.5326(6) 0.7454(2) 0.6634(4) 0.0331(12) Uani 1 1 d . . . . .
H39 H 0.474205 0.761663 0.621588 0.040 Uiso 1 1 calc R U . . .
C37 C 0.6249(5) 0.7046(2) 0.6514(3) 0.0285(11) Uani 1 1 d . . . . .
H37 H 0.629348 0.693609 0.601986 0.034 Uiso 1 1 calc R U . . .
C33 C 0.9605(6) 0.6902(2) 0.5971(3) 0.0278(10) Uani 1 1 d . . . . .
H33 H 0.891521 0.676125 0.558552 0.033 Uiso 1 1 calc R U . . .
C34 C 1.0546(6) 0.7278(2) 0.5797(3) 0.0324(12) Uani 1 1 d . . . . .
H34 H 1.049355 0.738622 0.529027 0.039 Uiso 1 1 calc R U . . .
C35 C 1.1561(6) 0.7494(2) 0.6371(4) 0.0345(12) Uani 1 1 d . . . . .
H35 H 1.218942 0.774481 0.625015 0.041 Uiso 1 1 calc R U . . .
C9 C 0.8357(6) 0.5922(2) 0.3601(4) 0.0334(12) Uani 1 1 d . . . . .
H9 H 0.895345 0.591608 0.407634 0.040 Uiso 1 1 calc R U . . .
C27 C 0.3109(6) 0.6714(2) 0.4793(3) 0.0340(12) Uani 1 1 d . . . . .
H27 H 0.285824 0.690718 0.519396 0.041 Uiso 1 1 calc R U . . .
C16 C 0.4200(7) 0.4171(2) 0.3442(4) 0.0395(14) Uani 1 1 d . . . . .
H16 H 0.439818 0.396947 0.390036 0.047 Uiso 1 1 calc DR U . . .
C2 C 0.8088(6) 0.5088(2) 0.5401(3) 0.0330(12) Uani 1 1 d . . . . .
H2 H 0.866917 0.488667 0.516193 0.040 Uiso 1 1 calc R U . . .
C26 C 0.4107(6) 0.6938(2) 0.4449(3) 0.0324(12) Uani 1 1 d . . . . .
H26 H 0.451250 0.728115 0.461742 0.039 Uiso 1 1 calc R U . . .
O1 O 0.4970(9) 0.6190(4) 0.0444(5) 0.060(3) Uani 0.623(18) 1 d D . P . .
H1A H 0.426900 0.647699 0.017573 0.072 Uiso 0.623(18) 1 d DR U P . .
H1B H 0.500160 0.598349 0.001163 0.072 Uiso 0.623(18) 1 d DR U P . .

loop_
_atom_site_aniso_label
_atom_site_aniso_U_11
_atom_site_aniso_U_22
_atom_site_aniso_U_33
_atom_site_aniso_U_23
_atom_site_aniso_U_13
_atom_site_aniso_U_12
I01 0.03823(19) 0.02096(14) 0.02602(16) -0.00003(11) 0.00799(13) -0.00018(13)
I02 0.0418(2) 0.03244(17) 0.02760(17) 0.00454(13) 0.00427(14) -0.01095(15)
I03 0.0346(2) 0.03615(18) 0.03492(19) 0.00348(14) 0.00151(15) -0.00191(15)
Cu1 0.0415(4) 0.0339(3) 0.0272(3) 0.0044(3) 0.0024(3) -0.0059(3)
P2 0.0182(6) 0.0177(5) 0.0183(5) -0.0003(4) 0.0034(4) -0.0007(4)
P1 0.0203(6) 0.0150(5) 0.0185(5) -0.0011(4) 0.0064(4) -0.0010(4)
C23 0.023(2) 0.019(2) 0.020(2) 0.0000(16) 0.0068(18) 0.0003(17)
C38 0.022(2) 0.016(2) 0.028(2) 0.0014(17) 0.0058(19) -0.0006(17)
C22 0.028(3) 0.025(2) 0.029(3) -0.0030(19) 0.011(2) -0.005(2)
C5 0.026(3) 0.026(2) 0.027(3) -0.0017(19) 0.002(2) -0.0034(19)
C42 0.031(3) 0.021(2) 0.028(3) -0.0008(18) 0.007(2) 0.0026(19)
C10 0.022(2) 0.0146(19) 0.027(2) 0.0011(16) 0.0095(19) 0.0006(16)
C4 0.024(2) 0.018(2) 0.021(2) -0.0002(16) 0.0037(19) -0.0004(17)
C3 0.025(3) 0.026(2) 0.026(3) -0.0004(19) 0.004(2) 0.0043(19)
C21 0.037(3) 0.022(2) 0.033(3) 0.0074(19) 0.010(2) 0.002(2)
C13 0.025(3) 0.017(2) 0.069(4) -0.004(2) 0.012(3) -0.0023(19)
C25 0.027(3) 0.021(2) 0.031(3) -0.0031(18) 0.008(2) -0.0010(19)
C36 0.017(2) 0.029(3) 0.049(4) 0.004(2) 0.003(2) -0.004(2)
C30 0.026(2) 0.018(2) 0.023(2) 0.0002(16) 0.0051(19) -0.0002(17)
C11 0.029(3) 0.022(2) 0.031(3) 0.0021(18) 0.011(2) 0.002(2)
C1 0.021(3) 0.032(3) 0.052(4) 0.004(2) 0.014(3) -0.002(2)
C32 0.020(2) 0.020(2) 0.026(2) 0.0033(17) 0.0077(19) 0.0020(17)
C17 0.033(3) 0.025(2) 0.029(3) 0.0045(19) 0.001(2) -0.003(2)
C6 0.030(3) 0.026(2) 0.035(3) -0.003(2) -0.002(2) -0.006(2)
C15 0.030(3) 0.027(3) 0.043(3) -0.016(2) 0.010(2) -0.004(2)
C8 0.024(2) 0.028(2) 0.029(3) -0.0022(19) 0.008(2) -0.0044(19)
C20 0.023(2) 0.019(2) 0.024(2) 0.0019(17) 0.0073(19) 0.0030(17)
C29 0.033(3) 0.023(2) 0.031(3) 0.0035(19) 0.011(2) -0.004(2)
C40 0.026(3) 0.018(2) 0.063(4) -0.004(2) 0.015(3) 0.0004(19)
C19 0.022(2) 0.032(3) 0.028(3) 0.001(2) 0.002(2) 0.003(2)
C41 0.032(3) 0.027(3) 0.043(3) -0.011(2) 0.015(3) -0.001(2)
C18 0.020(2) 0.0145(19) 0.025(2) -0.0006(16) 0.0077(19) -0.0008(16)
C14 0.027(3) 0.021(2) 0.031(3) -0.0029(18) 0.009(2) 0.0004(19)
C28 0.030(3) 0.033(3) 0.025(3) 0.007(2) 0.004(2) 0.008(2)
C12 0.035(3) 0.031(3) 0.045(3) 0.007(2) 0.024(3) 0.000(2)
C7 0.043(3) 0.024(2) 0.030(3) -0.0091(19) -0.004(2) 0.001(2)
C31 0.025(3) 0.024(2) 0.031(3) 0.0046(19) 0.005(2) -0.003(2)
C24 0.035(3) 0.037(3) 0.030(3) -0.002(2) 0.018(2) -0.003(2)
C39 0.023(3) 0.022(2) 0.052(4) 0.003(2) 0.002(2) 0.0015(19)
C37 0.025(3) 0.023(2) 0.037(3) 0.001(2) 0.004(2) -0.0008(19)
C33 0.026(3) 0.032(3) 0.027(3) 0.0025(19) 0.010(2) 0.002(2)
C34 0.032(3) 0.036(3) 0.034(3) 0.011(2) 0.018(2) 0.006(2)
C35 0.025(3) 0.031(3) 0.052(4) 0.010(2) 0.017(3) 0.002(2)
C9 0.025(3) 0.034(3) 0.039(3) -0.001(2) 0.001(2) -0.004(2)
C27 0.039(3) 0.037(3) 0.029(3) -0.011(2) 0.015(2) 0.006(2)
C16 0.042(3) 0.024(3) 0.048(4) 0.014(2) -0.001(3) -0.001(2)
C2 0.039(3) 0.031(3) 0.027(3) -0.003(2) 0.004(2) 0.008(2)
C26 0.039(3) 0.023(2) 0.035(3) -0.011(2) 0.010(2) 0.000(2)
O1 0.072(7) 0.068(6) 0.044(5) 0.011(4) 0.019(4) 0.038(5)

loop_
_atom_type_symbol
_atom_type_description
_atom_type_scat_dispersion_real
_atom_type_scat_dispersion_imag
_atom_type_scat_source
C C 0.0033 0.0016 'International Tables Vol C Tables 4.2.6.8 and 6.1.1.4'
H H 0.0000 0.0000 'International Tables Vol C Tables 4.2.6.8 and 6.1.1.4'
Cu Cu 0.3201 1.2651 'International Tables Vol C Tables 4.2.6.8 and 6.1.1.4'
I I -0.4742 1.8119 'International Tables Vol C Tables 4.2.6.8 and 6.1.1.4'
O O 0.0106 0.0060 'International Tables Vol C Tables 4.2.6.8 and 6.1.1.4'
P P 0.1023 0.0942 'International Tables Vol C Tables 4.2.6.8 and 6.1.1.4'

loop_
_geom_angle_atom_site_label_1
_geom_angle_atom_site_label_2
_geom_angle_atom_site_label_3
_geom_angle
_geom_angle_site_symmetry_1
_geom_angle_site_symmetry_3
_geom_angle_publ_flag
I02 Cu1 I01 118.01(3) . . ?
I03 Cu1 I01 121.96(3) . . ?
I03 Cu1 I02 120.03(3) . . ?
C38 P2 C30 110.7(2) . . ?
C38 P2 C32 107.0(2) . . ?
C4 P2 C38 110.2(2) . . ?
C4 P2 C30 107.9(2) . . ?
C4 P2 C32 110.6(2) . . ?
C32 P2 C30 110.5(2) . . ?
C23 P1 C10 108.2(2) . . ?
C23 P1 C20 108.6(2) . . ?
C23 P1 C18 111.2(2) . . ?
C10 P1 C20 112.0(2) . . ?
C10 P1 C18 107.0(2) . . ?
C18 P1 C20 109.7(2) . . ?
C22 C23 P1 121.0(4) . . ?
C22 C23 C25 119.8(4) . . ?
C25 C23 P1 118.9(4) . . ?
C42 C38 P2 120.1(4) . . ?
C42 C38 C37 121.1(5) . . ?
C37 C38 P2 118.5(4) . . ?
C23 C22 H22 120.2 . . ?
C24 C22 C23 119.6(5) . . ?
C24 C22 H22 120.2 . . ?
C4 C5 H5 119.8 . . ?
C6 C5 H5 119.8 . . ?
C6 C5 C4 120.4(5) . . ?
C38 C42 H42 120.3 . . ?
C38 C42 C41 119.4(5) . . ?
C41 C42 H42 120.3 . . ?
C11 C10 P1 120.6(4) . . ?
C11 C10 C8 119.8(5) . . ?
C8 C10 P1 119.4(4) . . ?
C5 C4 P2 120.7(4) . . ?
C5 C4 C3 119.8(5) . . ?
C3 C4 P2 118.9(4) . . ?
C4 C3 H3 120.5 . . ?
C2 C3 C4 119.0(5) . . ?
C2 C3 H3 120.5 . . ?
H21A C21 H21B 109.5 . . ?
H21A C21 H21C 109.5 . . ?
H21B C21 H21C 109.5 . . ?
C20 C21 H21A 109.5 . . ?
C20 C21 H21B 109.5 . . ?
C20 C21 H21C 109.5 . . ?
C15 C13 H13 120.2 . . ?
C16 C13 H13 120.2 . . ?
C16 C13 C15 119.5(5) . . ?
C23 C25 H25 119.8 . . ?
C26 C25 C23 120.4(5) . . ?
C26 C25 H25 119.8 . . ?
C31 C36 H36 119.8 . . ?
C35 C36 H36 119.8 . . ?
C35 C36 C31 120.3(5) . . ?
P2 C30 H30 108.1 . . ?
C29 C30 P2 110.3(4) . . ?
C29 C30 H30 108.1 . . ?
C28 C30 P2 111.0(3) . . ?
C28 C30 H30 108.1 . . ?
C28 C30 C29 111.2(4) . . ?
C10 C11 H11 120.1 . . ?
C10 C11 C12 119.8(5) . . ?
C12 C11 H11 120.1 . . ?
C12 C1 H1 119.3 . . ?
C12 C1 C9 121.3(5) . . ?
C9 C1 H1 119.3 . . ?
C31 C32 P2 118.8(4) . . ?
C31 C32 C33 120.1(5) . . ?
C33 C32 P2 120.4(4) . . ?
C18 C17 H17 120.7 . . ?
C16 C17 H17 120.7 . . ?
C16 C17 C18 118.7(5) . . ?
C5 C6 H6 120.3 . . ?
C5 C6 C7 119.3(5) . . ?
C7 C6 H6 120.3 . . ?
C13 C15 H15 119.9 . . ?
C13 C15 C14 120.1(5) . . ?
C14 C15 H15 119.9 . . ?
C10 C8 H8 119.8 . . ?
C9 C8 C10 120.4(5) . . ?
C9 C8 H8 119.8 . . ?
P1 C20 H20 108.4 . . ?
C21 C20 P1 111.3(4) . . ?
C21 C20 H20 108.4 . . ?
C19 C20 P1 109.4(3) . . ?
C19 C20 C21 110.8(4) . . ?
C19 C20 H20 108.4 . . ?
C30 C29 H29A 109.5 . . ?
C30 C29 H29B 109.5 . . ?
C30 C29 H29C 109.5 . . ?
H29A C29 H29B 109.5 . . ?
H29A C29 H29C 109.5 . . ?
H29B C29 H29C 109.5 . . ?
C41 C40 H40 119.9 . . ?
C41 C40 C39 120.2(5) . . ?
C39 C40 H40 119.9 . . ?
C20 C19 H19A 109.5 . . ?
C20 C19 H19B 109.5 . . ?
C20 C19 H19C 109.5 . . ?
H19A C19 H19B 109.5 . . ?
H19A C19 H19C 109.5 . . ?
H19B C19 H19C 109.5 . . ?
C42 C41 H41 119.9 . . ?
C40 C41 C42 120.2(5) . . ?
C40 C41 H41 119.9 . . ?
C17 C18 P1 119.8(4) . . ?
C17 C18 C14 120.4(4) . . ?
C14 C18 P1 119.5(4) . . ?
C15 C14 H14 120.6 . . ?
C18 C14 C15 118.9(5) . . ?
C18 C14 H14 120.6 . . ?
C30 C28 H28A 109.5 . . ?
C30 C28 H28B 109.5 . . ?
C30 C28 H28C 109.5 . . ?
H28A C28 H28B 109.5 . . ?
H28A C28 H28C 109.5 . . ?
H28B C28 H28C 109.5 . . ?
C11 C12 H12 120.2 . . ?
C1 C12 C11 119.6(5) . . ?
C1 C12 H12 120.2 . . ?
C6 C7 H7 119.7 . . ?
C2 C7 C6 120.5(5) . . ?
C2 C7 H7 119.7 . . ?
C36 C31 H31 120.1 . . ?
C32 C31 C36 119.7(5) . . ?
C32 C31 H31 120.1 . . ?
C22 C24 H24 120.0 . . ?
C27 C24 C22 120.1(5) . . ?
C27 C24 H24 120.0 . . ?
C40 C39 H39 119.7 . . ?
C40 C39 C37 120.6(5) . . ?
C37 C39 H39 119.7 . . ?
C38 C37 H37 120.7 . . ?
C39 C37 C38 118.5(5) . . ?
C39 C37 H37 120.7 . . ?
C32 C33 H33 120.4 . . ?
C34 C33 C32 119.3(5) . . ?
C34 C33 H33 120.4 . . ?
C33 C34 H34 119.8 . . ?
C35 C34 C33 120.4(5) . . ?
C35 C34 H34 119.8 . . ?
C36 C35 C34 120.1(5) . . ?
C36 C35 H35 119.9 . . ?
C34 C35 H35 119.9 . . ?
C1 C9 C8 119.1(5) . . ?
C1 C9 H9 120.5 . . ?
C8 C9 H9 120.5 . . ?
C24 C27 H27 119.9 . . ?
C24 C27 C26 120.3(5) . . ?
C26 C27 H27 119.9 . . ?
C13 C16 C17 122.3(6) . . ?
C13 C16 H16 118.8 . . ?
C17 C16 H16 118.8 . . ?
C3 C2 H2 119.5 . . ?
C7 C2 C3 121.0(5) . . ?
C7 C2 H2 119.5 . . ?
C25 C26 C27 119.9(5) . . ?
C25 C26 H26 120.1 . . ?
C27 C26 H26 120.1 . . ?
H1A O1 H1B 96.1 . . ?

loop_
_geom_bond_atom_site_label_1
_geom_bond_atom_site_label_2
_geom_bond_distance
_geom_bond_site_symmetry_2
_geom_bond_publ_flag
I01 Cu1 2.5606(8) . ?
I02 Cu1 2.5604(7) . ?
I03 Cu1 2.5425(8) . ?
P2 C38 1.799(5) . ?
P2 C4 1.786(5) . ?
P2 C30 1.818(5) . ?
P2 C32 1.800(5) . ?
P1 C23 1.793(5) . ?
P1 C10 1.798(5) . ?
P1 C20 1.812(5) . ?
P1 C18 1.808(4) . ?
C23 C22 1.399(7) . ?
C23 C25 1.400(6) . ?
C38 C42 1.389(7) . ?
C38 C37 1.399(7) . ?
C22 H22 0.9300 . ?
C22 C24 1.393(7) . ?
C5 H5 0.9300 . ?
C5 C4 1.393(7) . ?
C5 C6 1.391(7) . ?
C42 H42 0.9300 . ?
C42 C41 1.389(7) . ?
C10 C11 1.393(7) . ?
C10 C8 1.396(8) . ?
C4 C3 1.413(7) . ?
C3 H3 0.9300 . ?
C3 C2 1.387(7) . ?
C21 H21A 0.9600 . ?
C21 H21B 0.9600 . ?
C21 H21C 0.9600 . ?
C21 C20 1.548(7) . ?
C13 H13 0.9300 . ?
C13 C15 1.370(9) . ?
C13 C16 1.363(9) . ?
C25 H25 0.9300 . ?
C25 C26 1.376(7) . ?
C36 H36 0.9300 . ?
C36 C31 1.387(7) . ?
C36 C35 1.378(9) . ?
C30 H30 0.9800 . ?
C30 C29 1.541(7) . ?
C30 C28 1.526(7) . ?
C11 H11 0.9300 . ?
C11 C12 1.403(8) . ?
C1 H1 0.9300 . ?
C1 C12 1.379(9) . ?
C1 C9 1.389(9) . ?
C32 C31 1.387(7) . ?
C32 C33 1.399(7) . ?
C17 H17 0.9300 . ?
C17 C18 1.387(7) . ?
C17 C16 1.373(7) . ?
C6 H6 0.9300 . ?
C6 C7 1.397(8) . ?
C15 H15 0.9300 . ?
C15 C14 1.409(7) . ?
C8 H8 0.9300 . ?
C8 C9 1.395(8) . ?
C20 H20 0.9800 . ?
C20 C19 1.532(7) . ?
C29 H29A 0.9600 . ?
C29 H29B 0.9600 . ?
C29 H29C 0.9600 . ?
C40 H40 0.9300 . ?
C40 C41 1.386(9) . ?
C40 C39 1.389(9) . ?
C19 H19A 0.9600 . ?
C19 H19B 0.9600 . ?
C19 H19C 0.9600 . ?
C41 H41 0.9300 . ?
C18 C14 1.391(7) . ?
C14 H14 0.9300 . ?
C28 H28A 0.9600 . ?
C28 H28B 0.9600 . ?
C28 H28C 0.9600 . ?
C12 H12 0.9300 . ?
C7 H7 0.9300 . ?
C7 C2 1.374(9) . ?
C31 H31 0.9300 . ?
C24 H24 0.9300 . ?
C24 C27 1.389(8) . ?
C39 H39 0.9300 . ?
C39 C37 1.392(8) . ?
C37 H37 0.9300 . ?
C33 H33 0.9300 . ?
C33 C34 1.388(8) . ?
C34 H34 0.9300 . ?
C34 C35 1.383(9) . ?
C35 H35 0.9300 . ?
C9 H9 0.9300 . ?
C27 H27 0.9300 . ?
C27 C26 1.396(8) . ?
C16 H16 0.9300 . ?
C2 H2 0.9300 . ?
C26 H26 0.9300 . ?
O1 H1A 1.0225 . ?
O1 H1B 0.9213 . ?

loop_
_geom_torsion_atom_site_label_1
_geom_torsion_atom_site_label_2
_geom_torsion_atom_site_label_3
_geom_torsion_atom_site_label_4
_geom_torsion
_geom_torsion_site_symmetry_1
_geom_torsion_site_symmetry_2
_geom_torsion_site_symmetry_3
_geom_torsion_site_symmetry_4
_geom_torsion_publ_flag
P2 C38 C42 C41 174.9(4) . . . . ?
P2 C38 C37 C39 -175.0(4) . . . . ?
P2 C4 C3 C2 168.5(4) . . . . ?
P2 C32 C31 C36 -172.5(4) . . . . ?
P2 C32 C33 C34 172.5(4) . . . . ?
P1 C23 C22 C24 -175.0(4) . . . . ?
P1 C23 C25 C26 174.6(4) . . . . ?
P1 C10 C11 C12 -175.2(4) . . . . ?
P1 C10 C8 C9 175.6(4) . . . . ?
P1 C18 C14 C15 172.9(4) . . . . ?
C23 P1 C10 C11 -149.3(4) . . . . ?
C23 P1 C10 C8 36.3(4) . . . . ?
C23 P1 C20 C21 63.9(4) . . . . ?
C23 P1 C20 C19 -58.9(4) . . . . ?
C23 P1 C18 C17 -38.8(5) . . . . ?
C23 P1 C18 C14 146.8(4) . . . . ?
C23 C22 C24 C27 0.6(9) . . . . ?
C23 C25 C26 C27 0.5(9) . . . . ?
C38 P2 C4 C5 -28.6(5) . . . . ?
C38 P2 C4 C3 160.6(4) . . . . ?
C38 P2 C30 C29 60.2(4) . . . . ?
C38 P2 C30 C28 -176.0(3) . . . . ?
C38 P2 C32 C31 86.1(4) . . . . ?
C38 P2 C32 C33 -84.7(4) . . . . ?
C38 C42 C41 C40 -0.5(8) . . . . ?
C22 C23 C25 C26 0.3(8) . . . . ?
C22 C24 C27 C26 0.2(9) . . . . ?
C5 C4 C3 C2 -2.4(7) . . . . ?
C5 C6 C7 C2 -1.4(9) . . . . ?
C42 C38 C37 C39 -1.1(7) . . . . ?
C10 P1 C23 C22 -147.2(4) . . . . ?
C10 P1 C23 C25 38.6(5) . . . . ?
C10 P1 C20 C21 -55.6(4) . . . . ?
C10 P1 C20 C19 -178.4(3) . . . . ?
C10 P1 C18 C17 79.3(5) . . . . ?
C10 P1 C18 C14 -95.1(4) . . . . ?
C10 C11 C12 C1 0.0(8) . . . . ?
C10 C8 C9 C1 -0.6(8) . . . . ?
C4 P2 C38 C42 141.1(4) . . . . ?
C4 P2 C38 C37 -44.9(4) . . . . ?
C4 P2 C30 C29 -60.5(4) . . . . ?
C4 P2 C30 C28 63.3(4) . . . . ?
C4 P2 C32 C31 -153.8(4) . . . . ?
C4 P2 C32 C33 35.4(5) . . . . ?
C4 C5 C6 C7 0.3(8) . . . . ?
C4 C3 C2 C7 1.3(8) . . . . ?
C13 C15 C14 C18 0.1(8) . . . . ?
C25 C23 C22 C24 -0.9(8) . . . . ?
C30 P2 C38 C42 21.8(5) . . . . ?
C30 P2 C38 C37 -164.2(4) . . . . ?
C30 P2 C4 C5 92.4(4) . . . . ?
C30 P2 C4 C3 -78.4(4) . . . . ?
C30 P2 C32 C31 -34.4(5) . . . . ?
C30 P2 C32 C33 154.7(4) . . . . ?
C11 C10 C8 C9 1.2(7) . . . . ?
C32 P2 C38 C42 -98.6(4) . . . . ?
C32 P2 C38 C37 75.4(4) . . . . ?
C32 P2 C4 C5 -146.7(4) . . . . ?
C32 P2 C4 C3 42.5(4) . . . . ?
C32 P2 C30 C29 178.5(3) . . . . ?
C32 P2 C30 C28 -57.7(4) . . . . ?
C32 C33 C34 C35 -0.8(8) . . . . ?
C17 C18 C14 C15 -1.4(8) . . . . ?
C6 C5 C4 P2 -169.1(4) . . . . ?
C6 C5 C4 C3 1.6(8) . . . . ?
C6 C7 C2 C3 0.6(9) . . . . ?
C15 C13 C16 C17 -1.7(10) . . . . ?
C8 C10 C11 C12 -0.9(7) . . . . ?
C20 P1 C23 C22 90.9(4) . . . . ?
C20 P1 C23 C25 -83.2(4) . . . . ?
C20 P1 C10 C11 -29.6(4) . . . . ?
C20 P1 C10 C8 156.1(4) . . . . ?
C20 P1 C18 C17 -159.0(4) . . . . ?
C20 P1 C18 C14 26.7(5) . . . . ?
C40 C39 C37 C38 0.5(8) . . . . ?
C41 C40 C39 C37 0.0(8) . . . . ?
C18 P1 C23 C22 -29.9(5) . . . . ?
C18 P1 C23 C25 155.9(4) . . . . ?
C18 P1 C10 C11 90.8(4) . . . . ?
C18 P1 C10 C8 -83.6(4) . . . . ?
C18 P1 C20 C21 -174.4(3) . . . . ?
C18 P1 C20 C19 62.8(4) . . . . ?
C18 C17 C16 C13 0.4(10) . . . . ?
C12 C1 C9 C8 -0.3(8) . . . . ?
C31 C36 C35 C34 0.2(8) . . . . ?
C31 C32 C33 C34 1.8(8) . . . . ?
C24 C27 C26 C25 -0.8(9) . . . . ?
C39 C40 C41 C42 0.0(8) . . . . ?
C37 C38 C42 C41 1.1(8) . . . . ?
C33 C32 C31 C36 -1.7(8) . . . . ?
C33 C34 C35 C36 -0.2(8) . . . . ?
C35 C36 C31 C32 0.7(8) . . . . ?
C9 C1 C12 C11 0.6(8) . . . . ?
C16 C13 C15 C14 1.4(9) . . . . ?
C16 C17 C18 P1 -173.1(5) . . . . ?
C16 C17 C18 C14 1.2(8) . . . . ?
